data_7123799
loop_
_publ_author_name
'Dutta, Sanjay'
'., Vikas'
'Yadav, Ashok'
'Ramamoorthy, Boomishankar'
'Bala, Anu'
'Kumar, Vijay'
'Chakraborty, Tirthankar'
'Elizabeth, Suja'
'Munshi, Parthapratim'

_publ_section_title
;
 Record-high Thermal Stability Achieved in a Novel Single-Component
 All-organic Ferroelectric Crystal Exhibiting Polymorphism
;
_journal_name_full 'Chemical Communications'
_journal_paper_doi 10.1039/C9CC04434E
_journal_year 2019
_chemical_formula_moiety 'C22 H16 N2'
_chemical_formula_sum 'C22 H16 N2'
_chemical_formula_weight 308.37
_chemical_melting_point 563
_chemical_name_common 2-(p-tolyll)-1H-phenanthro[9,10-d]imidazole
_chemical_name_systematic 2-(p-tolyll)-1H-phenanthro[9,10-d]imidazole
_space_group_crystal_system tetragonal
_space_group_IT_number 76
_space_group_name_Hall 'P 4w'
_space_group_name_H-M_alt 'P 41'
_symmetry_space_group_name_Hall 'P 4w'
_symmetry_space_group_name_H-M 'P 41'
_atom_sites_solution_hydrogens geom
_audit_creation_method SHELXL-2014/7
_audit_update_record
;
2019-06-07 deposited with the CCDC.    2019-07-09 downloaded from the CCDC.
;
_cell_angle_alpha 90
_cell_angle_beta 90
_cell_angle_gamma 90
_cell_formula_units_Z 8
_cell_length_a 14.510(15)
_cell_length_b 14.510(15)
_cell_length_c 15.944(11)
_cell_measurement_reflns_used 1468
_cell_measurement_temperature 473(2)
_cell_measurement_theta_max 20.89
_cell_measurement_theta_min 2.36
_cell_volume 3357(5)
_computing_cell_refinement 'Bruker SAINT'
_computing_data_collection 'Bruker APEX2'
_computing_data_reduction 'Bruker SAINT'
_computing_molecular_graphics 'Bruker SHELXTL'
_computing_publication_material 'Bruker SHELXTL'
_computing_structure_refinement 'SHELXL-2014 (Sheldrick 2014)'
_computing_structure_solution 'SHELXS-97 (Sheldrick 2008)'
_diffrn_ambient_temperature 473(2)
_diffrn_measured_fraction_theta_full 0.994
_diffrn_measured_fraction_theta_max 0.985
_diffrn_measurement_device_type 'Bruker APEX-II CCD'
_diffrn_measurement_method '\f and \w scans'
_diffrn_radiation_type MoK\a
_diffrn_radiation_wavelength 0.71073
_diffrn_reflns_av_R_equivalents 0.0604
_diffrn_reflns_av_unetI/netI 0.1315
_diffrn_reflns_Laue_measured_fraction_full 0.994
_diffrn_reflns_Laue_measured_fraction_max 0.985
_diffrn_reflns_limit_h_max 18
_diffrn_reflns_limit_h_min -9
_diffrn_reflns_limit_k_max 17
_diffrn_reflns_limit_k_min -14
_diffrn_reflns_limit_l_max 18
_diffrn_reflns_limit_l_min -19
_diffrn_reflns_number 8388
_diffrn_reflns_point_group_measured_fraction_full 0.869
_diffrn_reflns_point_group_measured_fraction_max 0.853
_diffrn_reflns_theta_full 25.242
_diffrn_reflns_theta_max 26.331
_diffrn_reflns_theta_min 1.898
_diffrn_source Xray
_exptl_absorpt_coefficient_mu 0.072
_exptl_absorpt_correction_T_max 0.7454
_exptl_absorpt_correction_T_min 0.5673
_exptl_absorpt_correction_type multi-scan
_exptl_absorpt_process_details SADABS
_exptl_crystal_colour colourless
_exptl_crystal_density_diffrn 1.220
_exptl_crystal_description Prismatiic
_exptl_crystal_F_000 1296
_exptl_crystal_recrystallization_method 'Re-crystallisation from solvent: Acetonitrile'
_exptl_crystal_size_max 0.230
_exptl_crystal_size_mid 0.180
_exptl_crystal_size_min 0.110
_refine_diff_density_max 0.489
_refine_diff_density_min -0.520
_refine_diff_density_rms 0.195
_refine_ls_abs_structure_details
;
 Flack x determined using 673 quotients [(I+)-(I-)]/[(I+)+(I-)]
 (Parsons, Flack and Wagner, Acta Cryst. B69 (2013) 249-259).
;
_refine_ls_abs_structure_Flack -0.4(10)
_refine_ls_extinction_coef 0.069(11)
_refine_ls_extinction_expression Fc^*^=kFc[1+0.001xFc^2^\l^3^/sin(2\q)]^-1/4^
_refine_ls_extinction_method 'SHELXL-2014/7 (Sheldrick 2014'
_refine_ls_goodness_of_fit_ref 0.981
_refine_ls_hydrogen_treatment constr
_refine_ls_matrix_type full
_refine_ls_number_parameters 436
_refine_ls_number_reflns 5826
_refine_ls_number_restraints 1
_refine_ls_restrained_S_all 0.981
_refine_ls_R_factor_all 0.1938
_refine_ls_R_factor_gt 0.1033
_refine_ls_shift/su_max 0.000
_refine_ls_shift/su_mean 0.000
_refine_ls_structure_factor_coef Fsqd
_refine_ls_weighting_details 'w=1/[\s^2^(Fo^2^)+(0.1874P)^2^] where P=(Fo^2^+2Fc^2^)/3'
_refine_ls_weighting_scheme calc
_refine_ls_wR_factor_gt 0.2436
_refine_ls_wR_factor_ref 0.3456
_reflns_Friedel_coverage 0.668
_reflns_Friedel_fraction_full 0.735
_reflns_Friedel_fraction_max 0.710
_reflns_number_gt 2574
_reflns_number_total 5826
_reflns_threshold_expression 'I > 2\s(I)'
_cod_data_source_file c9cc04434e2.cif
_cod_data_source_block 1P_473K
_cod_depositor_comments
;
The following automatic conversions were performed:

'_exptl_absorpt_correction_type' value 'Multi-Scan' changed to
'multi-scan' according to
/home/data/users/saulius/crontab/automatic-downloads/rss-feeds/RSC/lib/dictionaries/cif_core.dic
dictionary named 'cif_core.dic' version 2.4.2 from 2011-04-26.

Automatic conversion script
Id: cif_fix_values 4973 2017-02-22 13:04:09Z antanas 
;
_cod_original_cell_volume 3357(7)
_cod_database_code 7123799
_shelx_shelxl_version_number 2014/7
_shelx_space_group_comment
;
The symmetry employed for this shelxl refinement is uniquely defined
by the following loop, which should always be used as a source of
symmetry information in preference to the above space-group names.
They are only intended as comments.
;
_shelx_estimated_absorpt_t_min 0.984
_shelx_estimated_absorpt_t_max 0.992

loop_
_space_group_symop_operation_xyz
'x, y, z'
'-x, -y, z+1/2'
'-y, x, z+1/4'
'y, -x, z+3/4'

loop_
_atom_site_label
_atom_site_type_symbol
_atom_site_fract_x
_atom_site_fract_y
_atom_site_fract_z
_atom_site_U_iso_or_equiv
_atom_site_adp_type
_atom_site_occupancy
_atom_site_site_symmetry_order
_atom_site_calc_flag
_atom_site_refinement_flags_posn
_atom_site_refinement_flags_adp
N001 N 0.8727(5) 0.4964(6) 0.6312(5) 0.075(2) Uani 1 1 d . .
H001 H 0.8676 0.5410 0.6665 0.090 Uiso 1 1 calc R U
N002 N 0.0364(6) 0.3776(6) 0.3876(5) 0.079(2) Uani 1 1 d . .
H002 H -0.0081 0.3833 0.4229 0.095 Uiso 1 1 calc R U
N003 N 0.8917(6) 0.4224(5) 0.5095(5) 0.074(2) Uani 1 1 d . .
C004 C 0.8855(7) 0.5047(7) 0.5458(6) 0.069(2) Uani 1 1 d . .
C3 C 0.8579(6) 0.2572(8) 0.7227(7) 0.079(3) Uani 1 1 d . .
N006 N 0.1103(6) 0.3601(6) 0.2651(5) 0.078(2) Uani 1 1 d . .
C007 C 0.0277(7) 0.3660(7) 0.3022(6) 0.074(3) Uani 1 1 d . .
C2 C 0.1769(8) 0.3903(7) 0.4831(6) 0.080(3) Uani 1 1 d . .
C4 C 0.8299(11) 0.2554(11) 0.8733(8) 0.122(5) Uani 1 1 d . .
H4 H 0.8229 0.2222 0.9228 0.146 Uiso 1 1 calc R U
C7 C 0.8931(7) 0.5939(7) 0.5033(6) 0.070(2) Uani 1 1 d . .
C00B C 0.8697(7) 0.4035(7) 0.6497(6) 0.069(2) Uani 1 1 d . .
C5 C 0.9081(9) 0.7655(9) 0.4196(8) 0.101(4) Uani 1 1 d . .
C1 C 0.3194(9) 0.3508(8) 0.2492(7) 0.098(4) Uani 1 1 d . .
H1 H 0.2862 0.3426 0.1999 0.118 Uiso 1 1 calc R U
C00E C 0.8573(7) 0.3553(7) 0.7267(6) 0.076(3) Uani 1 1 d . .
C00F C 0.8413(8) 0.2108(9) 0.8000(8) 0.099(4) Uani 1 1 d . .
H00F H 0.8382 0.1468 0.7998 0.119 Uiso 1 1 calc R U
C00G C 0.8806(6) 0.2588(7) 0.5676(6) 0.072(3) Uani 1 1 d . .
C00H C 0.2719(7) 0.3643(7) 0.3236(6) 0.076(3) Uani 1 1 d . .
C00I C 0.2744(15) 0.4137(10) 0.6324(10) 0.133(5) Uani 1 1 d . .
H00I H 0.3069 0.4204 0.6823 0.159 Uiso 1 1 calc R U
C00J C 0.2757(8) 0.3893(7) 0.4800(7) 0.088(3) Uani 1 1 d . .
C00K C -0.0646(8) 0.3389(9) 0.1758(7) 0.098(4) Uani 1 1 d . .
H00K H -0.0102 0.3271 0.1469 0.118 Uiso 1 1 calc R U
C00L C -0.2266(8) 0.3739(9) 0.2549(8) 0.100(4) Uani 1 1 d . .
H00L H -0.2809 0.3868 0.2835 0.120 Uiso 1 1 calc R U
C00M C -0.0605(7) 0.3623(7) 0.2586(6) 0.078(3) Uani 1 1 d . .
C00N C 0.8439(8) 0.4002(8) 0.8032(6) 0.090(3) Uani 1 1 d . .
H00N H 0.8455 0.4642 0.8050 0.108 Uiso 1 1 calc R U
C00O C -0.2325(9) 0.3499(9) 0.1723(8) 0.103(4) Uani 1 1 d . .
C00P C 0.8696(7) 0.2086(7) 0.6424(6) 0.074(3) Uani 1 1 d . .
C00Q C 0.8744(9) 0.7599(8) 0.5006(8) 0.099(4) Uani 1 1 d . .
H00Q H 0.8565 0.8135 0.5281 0.119 Uiso 1 1 calc R U
C00R C 0.1735(7) 0.3653(7) 0.3311(6) 0.076(3) Uani 1 1 d . .
C00S C 0.8670(8) 0.6768(7) 0.5413(6) 0.084(3) Uani 1 1 d . .
H00S H 0.8439 0.6755 0.5957 0.101 Uiso 1 1 calc R U
C00T C 0.8857(8) 0.2130(8) 0.4914(7) 0.088(3) Uani 1 1 d . .
H00T H 0.8900 0.2465 0.4418 0.106 Uiso 1 1 calc R U
C00U C 0.8811(7) 0.3581(7) 0.5739(6) 0.072(3) Uani 1 1 d . .
C00V C 0.9321(10) 0.6840(10) 0.3833(8) 0.112(4) Uani 1 1 d . .
H00V H 0.9545 0.6851 0.3286 0.135 Uiso 1 1 calc R U
C00W C 0.4627(10) 0.3632(10) 0.3194(10) 0.117(4) Uani 1 1 d . .
H00W H 0.5268 0.3630 0.3176 0.141 Uiso 1 1 calc R U
C00X C 0.1286(7) 0.3785(7) 0.4065(6) 0.070(2) Uani 1 1 d . .
C00Y C 0.1812(13) 0.4148(10) 0.6335(8) 0.117(5) Uani 1 1 d . .
H00Y H 0.1500 0.4235 0.6838 0.140 Uiso 1 1 calc R U
C00Z C 0.8286(12) 0.3524(11) 0.8749(7) 0.124(5) Uani 1 1 d . .
H00Z H 0.8173 0.3835 0.9249 0.149 Uiso 1 1 calc R U
C010 C -0.1483(10) 0.3325(10) 0.1335(8) 0.114(4) Uani 1 1 d . .
H010 H -0.1480 0.3160 0.0771 0.137 Uiso 1 1 calc R U
C011 C 0.1322(9) 0.4029(9) 0.5600(7) 0.093(3) Uani 1 1 d . .
H011 H 0.0681 0.4032 0.5617 0.112 Uiso 1 1 calc R U
C012 C 0.4140(10) 0.3492(9) 0.2459(9) 0.113(4) Uani 1 1 d . .
H012 H 0.4445 0.3389 0.1955 0.136 Uiso 1 1 calc R U
C6 C 0.9251(10) 0.6001(9) 0.4228(7) 0.104(4) Uani 1 1 d . .
H6 H 0.9424 0.5469 0.3944 0.125 Uiso 1 1 calc R U
C014 C 0.3226(7) 0.3768(8) 0.3991(7) 0.085(3) Uani 1 1 d . .
C015 C 0.8846(9) 0.1183(9) 0.4890(8) 0.107(4) Uani 1 1 d . .
H015 H 0.8895 0.0883 0.4377 0.128 Uiso 1 1 calc R U
C016 C 0.8695(9) 0.1113(8) 0.6370(8) 0.098(4) Uani 1 1 d . .
H016 H 0.8648 0.0768 0.6859 0.117 Uiso 1 1 calc R U
C017 C 0.3220(10) 0.4028(10) 0.5577(9) 0.113(4) Uani 1 1 d . .
H017 H 0.3860 0.4043 0.5583 0.135 Uiso 1 1 calc R U
C018 C -0.1443(8) 0.3800(8) 0.2982(6) 0.090(3) Uani 1 1 d . .
H018 H -0.1449 0.3961 0.3546 0.108 Uiso 1 1 calc R U
C019 C 0.8761(10) 0.0669(9) 0.5621(10) 0.114(4) Uani 1 1 d . .
H019 H 0.8750 0.0028 0.5599 0.137 Uiso 1 1 calc R U
C01A C 0.4197(9) 0.3773(10) 0.3942(9) 0.112(4) Uani 1 1 d . .
H01A H 0.4545 0.3874 0.4423 0.134 Uiso 1 1 calc R U
C01B C 0.9191(12) 0.8571(10) 0.3742(11) 0.147(6) Uani 1 1 d . .
H01B H 0.9767 0.8848 0.3897 0.221 Uiso 1 1 calc R U
H01C H 0.8694 0.8975 0.3895 0.221 Uiso 1 1 calc R U
H01D H 0.9180 0.8469 0.3147 0.221 Uiso 1 1 calc R U
C01C C -0.3208(10) 0.3405(12) 0.1248(9) 0.142(6) Uani 1 1 d . .
H01E H -0.3654 0.3092 0.1590 0.213 Uiso 1 1 calc R U
H01F H -0.3102 0.3057 0.0746 0.213 Uiso 1 1 calc R U
H01G H -0.3436 0.4006 0.1104 0.213 Uiso 1 1 calc R U

loop_
_atom_site_aniso_label
_atom_site_aniso_U_11
_atom_site_aniso_U_22
_atom_site_aniso_U_33
_atom_site_aniso_U_23
_atom_site_aniso_U_13
_atom_site_aniso_U_12
N001 0.083(6) 0.077(6) 0.065(5) 0.003(4) 0.001(4) 0.006(4)
N002 0.084(6) 0.091(6) 0.063(5) 0.004(4) 0.006(4) -0.003(5)
N003 0.085(6) 0.074(6) 0.063(4) 0.000(4) 0.010(4) -0.002(4)
C004 0.072(6) 0.071(7) 0.063(6) 0.009(5) -0.003(4) 0.000(5)
C3 0.066(6) 0.086(8) 0.084(7) 0.015(6) -0.005(5) -0.002(5)
N006 0.086(6) 0.075(6) 0.072(5) 0.002(4) 0.006(5) -0.005(4)
C007 0.081(7) 0.079(7) 0.062(6) -0.008(5) 0.002(5) -0.004(5)
C2 0.092(8) 0.075(7) 0.072(7) 0.004(5) -0.004(6) 0.004(6)
C4 0.171(15) 0.125(12) 0.070(8) 0.027(8) 0.001(8) 0.001(10)
C7 0.076(6) 0.071(6) 0.063(6) 0.005(4) -0.004(5) 0.002(5)
C00B 0.071(6) 0.074(7) 0.061(5) 0.001(5) -0.001(4) 0.002(5)
C5 0.113(10) 0.081(8) 0.109(10) 0.016(7) 0.016(7) 0.003(7)
C1 0.100(10) 0.106(9) 0.088(8) 0.012(7) 0.021(7) -0.002(7)
C00E 0.076(7) 0.083(7) 0.070(6) 0.010(5) -0.006(5) -0.001(5)
C00F 0.112(10) 0.086(8) 0.098(9) 0.025(7) 0.000(7) -0.012(7)
C00G 0.060(6) 0.075(7) 0.082(7) -0.009(5) 0.012(5) -0.005(4)
C00H 0.075(7) 0.073(6) 0.078(7) 0.006(5) 0.000(6) 0.008(5)
C00I 0.183(18) 0.116(12) 0.099(10) -0.026(8) -0.047(11) 0.015(11)
C00J 0.100(9) 0.074(7) 0.089(8) 0.008(5) -0.011(7) 0.008(6)
C00K 0.091(9) 0.132(11) 0.071(7) -0.015(6) 0.006(6) -0.007(7)
C00L 0.081(8) 0.119(10) 0.102(10) -0.010(7) -0.002(7) -0.011(7)
C00M 0.081(7) 0.086(7) 0.069(6) -0.010(5) 0.004(5) -0.010(5)
C00N 0.120(9) 0.081(7) 0.069(6) -0.008(6) 0.011(6) -0.001(6)
C00O 0.085(9) 0.119(10) 0.104(10) 0.005(7) -0.022(7) -0.016(7)
C00P 0.075(7) 0.069(7) 0.079(7) -0.003(5) -0.007(5) -0.002(5)
C00Q 0.127(10) 0.068(8) 0.102(9) 0.000(6) 0.006(8) 0.015(6)
C00R 0.078(7) 0.076(7) 0.073(6) 0.004(5) 0.000(5) 0.001(5)
C00S 0.108(9) 0.074(7) 0.070(6) 0.001(5) 0.005(5) 0.017(6)
C00T 0.105(8) 0.078(8) 0.082(7) -0.008(6) 0.018(6) -0.010(6)
C00U 0.078(7) 0.075(7) 0.063(6) 0.002(5) 0.010(5) -0.005(5)
C00V 0.150(12) 0.096(10) 0.092(8) 0.024(7) 0.034(7) 0.010(8)
C00W 0.091(9) 0.134(12) 0.127(11) 0.011(9) 0.010(9) 0.012(8)
C00X 0.074(7) 0.070(6) 0.065(6) 0.003(5) 0.003(5) 0.004(5)
C00Y 0.145(14) 0.126(11) 0.080(8) -0.006(7) -0.022(9) 0.023(10)
C00Z 0.194(16) 0.117(12) 0.062(7) 0.006(7) 0.011(8) -0.007(10)
C010 0.115(12) 0.141(12) 0.085(8) -0.008(7) -0.019(8) -0.013(9)
C011 0.098(8) 0.110(9) 0.071(6) -0.003(6) -0.010(6) 0.011(7)
C012 0.103(11) 0.115(10) 0.122(12) 0.012(8) 0.032(9) 0.011(8)
C6 0.147(11) 0.087(8) 0.079(7) 0.008(6) 0.034(7) 0.027(7)
C014 0.075(7) 0.080(7) 0.101(8) 0.011(6) -0.009(6) -0.001(5)
C015 0.131(11) 0.086(9) 0.103(10) -0.009(7) 0.019(8) -0.003(7)
C016 0.124(11) 0.066(7) 0.104(9) 0.004(6) -0.004(7) -0.008(6)
C017 0.121(11) 0.122(11) 0.095(9) 0.000(8) -0.029(8) -0.003(8)
C018 0.087(8) 0.118(9) 0.064(6) -0.015(6) -0.001(6) -0.008(7)
C019 0.136(11) 0.068(8) 0.138(11) -0.001(8) 0.006(9) 0.002(7)
C01A 0.085(9) 0.139(12) 0.111(9) 0.008(8) -0.014(8) -0.006(8)
C01B 0.159(15) 0.109(11) 0.174(14) 0.058(10) 0.028(11) 0.013(10)
C01C 0.110(11) 0.180(16) 0.136(11) -0.003(10) -0.041(9) -0.015(10)

loop_
_atom_type_symbol
_atom_type_description
_atom_type_scat_dispersion_real
_atom_type_scat_dispersion_imag
_atom_type_scat_source
C C 0.0033 0.0016 'International Tables Vol C Tables 4.2.6.8 and 6.1.1.4'
H H 0.0000 0.0000 'International Tables Vol C Tables 4.2.6.8 and 6.1.1.4'
N N 0.0061 0.0033 'International Tables Vol C Tables 4.2.6.8 and 6.1.1.4'

loop_
_geom_angle_atom_site_label_1
_geom_angle_atom_site_label_2
_geom_angle_atom_site_label_3
_geom_angle
C004 N001 C00B 107.5(8)
C004 N001 H001 126.3
C00B N001 H001 126.3
C00X N002 C007 107.8(8)
C00X N002 H002 126.1
C007 N002 H002 126.1
C004 N003 C00U 105.7(7)
N003 C004 N001 111.2(8)
N003 C004 C7 125.8(8)
N001 C004 C7 123.0(9)
C00F C3 C00E 115.6(10)
C00F C3 C00P 123.0(10)
C00E C3 C00P 121.2(9)
C007 N006 C00R 104.6(8)
N006 C007 N002 111.2(9)
N006 C007 C00M 125.0(8)
N002 C007 C00M 123.8(9)
C011 C2 C00X 122.8(10)
C011 C2 C00J 119.7(9)
C00X C2 C00J 117.6(9)
C00F C4 C00Z 119.9(11)
C00F C4 H4 120.1
C00Z C4 H4 120.1
C6 C7 C00S 116.2(10)
C6 C7 C004 121.2(10)
C00S C7 C004 122.6(9)
N001 C00B C00U 105.9(8)
N001 C00B C00E 131.9(9)
C00U C00B C00E 122.2(9)
C00V C5 C00Q 115.9(11)
C00V C5 C01B 121.9(12)
C00Q C5 C01B 122.2(13)
C012 C1 C00H 122.2(13)
C012 C1 H1 118.9
C00H C1 H1 118.9
C00N C00E C00B 122.8(10)
C00N C00E C3 120.4(9)
C00B C00E C3 116.8(9)
C4 C00F C3 123.0(12)
C4 C00F H00F 118.5
C3 C00F H00F 118.5
C00T C00G C00P 120.0(9)
C00T C00G C00U 122.7(10)
C00P C00G C00U 117.2(8)
C1 C00H C014 119.0(10)
C1 C00H C00R 124.6(10)
C014 C00H C00R 116.4(9)
C00Y C00I C017 120.6(14)
C00Y C00I H00I 119.7
C017 C00I H00I 119.7
C017 C00J C2 116.1(11)
C017 C00J C014 124.2(12)
C2 C00J C014 119.7(10)
C00M C00K C010 121.5(11)
C00M C00K H00K 119.2
C010 C00K H00K 119.2
C00O C00L C018 123.6(12)
C00O C00L H00L 118.2
C018 C00L H00L 118.2
C00K C00M C018 116.5(10)
C00K C00M C007 120.6(10)
C018 C00M C007 122.9(9)
C00Z C00N C00E 121.4(11)
C00Z C00N H00N 119.3
C00E C00N H00N 119.3
C00L C00O C010 114.8(11)
C00L C00O C01C 124.4(14)
C010 C00O C01C 120.7(13)
C00G C00P C016 117.7(10)
C00G C00P C3 120.2(9)
C016 C00P C3 122.2(10)
C00S C00Q C5 121.3(11)
C00S C00Q H00Q 119.3
C5 C00Q H00Q 119.3
C00X C00R N006 110.6(9)
C00X C00R C00H 123.0(9)
N006 C00R C00H 126.2(9)
C00Q C00S C7 122.0(10)
C00Q C00S H00S 119.0
C7 C00S H00S 119.0
C015 C00T C00G 120.2(11)
C015 C00T H00T 119.9
C00G C00T H00T 119.9
C00B C00U N003 109.8(9)
C00B C00U C00G 122.3(9)
N003 C00U C00G 127.9(8)
C5 C00V C6 123.7(11)
C5 C00V H00V 118.2
C6 C00V H00V 118.2
C01A C00W C012 121.9(13)
C01A C00W H00W 119.0
C012 C00W H00W 119.0
N002 C00X C00R 105.6(9)
N002 C00X C2 132.2(9)
C00R C00X C2 122.2(10)
C00I C00Y C011 120.2(14)
C00I C00Y H00Y 119.9
C011 C00Y H00Y 119.9
C00N C00Z C4 119.6(12)
C00N C00Z H00Z 120.2
C4 C00Z H00Z 120.2
C00O C010 C00K 122.6(11)
C00O C010 H010 118.7
C00K C010 H010 118.7
C00Y C011 C2 121.4(12)
C00Y C011 H011 119.3
C2 C011 H011 119.3
C1 C012 C00W 118.4(12)
C1 C012 H012 120.8
C00W C012 H012 120.8
C7 C6 C00V 121.0(11)
C7 C6 H6 119.5
C00V C6 H6 119.5
C01A C014 C00H 118.1(11)
C01A C014 C00J 120.7(11)
C00H C014 C00J 121.2(10)
C00T C015 C019 121.0(11)
C00T C015 H015 119.5
C019 C015 H015 119.5
C019 C016 C00P 121.9(11)
C019 C016 H016 119.1
C00P C016 H016 119.1
C00I C017 C00J 122.0(14)
C00I C017 H017 119.0
C00J C017 H017 119.0
C00L C018 C00M 121.0(10)
C00L C018 H018 119.5
C00M C018 H018 119.5
C016 C019 C015 119.2(11)
C016 C019 H019 120.4
C015 C019 H019 120.4
C00W C01A C014 120.4(12)
C00W C01A H01A 119.8
C014 C01A H01A 119.8
C5 C01B H01B 109.5
C5 C01B H01C 109.5
H01B C01B H01C 109.5
C5 C01B H01D 109.5
H01B C01B H01D 109.5
H01C C01B H01D 109.5
C00O C01C H01E 109.5
C00O C01C H01F 109.5
H01E C01C H01F 109.5
C00O C01C H01G 109.5
H01E C01C H01G 109.5
H01F C01C H01G 109.5

loop_
_geom_bond_atom_site_label_1
_geom_bond_atom_site_label_2
_geom_bond_distance
N001 C004 1.379(12)
N001 C00B 1.380(12)
N001 H001 0.8600
N002 C00X 1.371(12)
N002 C007 1.379(12)
N002 H002 0.8600
N003 C004 1.331(12)
N003 C00U 1.395(12)
C004 C7 1.466(13)
C3 C00F 1.424(15)
C3 C00E 1.424(15)
C3 C00P 1.471(15)
N006 C007 1.339(13)
N006 C00R 1.397(13)
C007 C00M 1.458(14)
C2 C011 1.399(15)
C2 C00X 1.419(14)
C2 C00J 1.434(15)
C4 C00F 1.346(17)
C4 C00Z 1.407(19)
C4 H4 0.9300
C7 C6 1.368(13)
C7 C00S 1.399(14)
C00B C00U 1.386(13)
C00B C00E 1.424(14)
C5 C00V 1.363(17)
C5 C00Q 1.383(16)
C5 C01B 1.523(17)
C1 C012 1.374(17)
C1 C00H 1.386(14)
C1 H1 0.9300
C00E C00N 1.396(14)
C00F H00F 0.9300
C00G C00T 1.386(14)
C00G C00P 1.408(14)
C00G C00U 1.444(14)
C00H C014 1.422(15)
C00H C00R 1.432(14)
C00I C00Y 1.35(2)
C00I C017 1.39(2)
C00I H00I 0.9300
C00J C017 1.422(16)
C00J C014 1.470(16)
C00K C00M 1.364(13)
C00K C010 1.392(17)
C00K H00K 0.9300
C00L C00O 1.364(16)
C00L C018 1.382(15)
C00L H00L 0.9300
C00M C018 1.393(14)
C00N C00Z 1.356(16)
C00N H00N 0.9300
C00O C010 1.392(18)
C00O C01C 1.495(17)
C00P C016 1.414(14)
C00Q C00S 1.374(15)
C00Q H00Q 0.9300
C00R C00X 1.380(13)
C00S H00S 0.9300
C00T C015 1.375(15)
C00T H00T 0.9300
C00V C6 1.373(16)
C00V H00V 0.9300
C00W C01A 1.362(19)
C00W C012 1.38(2)
C00W H00W 0.9300
C00Y C011 1.381(16)
C00Y H00Y 0.9300
C00Z H00Z 0.9300
C010 H010 0.9300
C011 H011 0.9300
C012 H012 0.9300
C6 H6 0.9300
C014 C01A 1.410(16)
C015 C019 1.390(18)
C015 H015 0.9300
C016 C019 1.360(18)
C016 H016 0.9300
C017 H017 0.9300
C018 H018 0.9300
C019 H019 0.9300
C01A H01A 0.9300
C01B H01B 0.9600
C01B H01C 0.9600
C01B H01D 0.9600
C01C H01E 0.9600
C01C H01F 0.9600
C01C H01G 0.9600
